data_7004510
loop_
_publ_author_name
'Wang, Yan'
'Song, You'
'Pan, Zhao-Rui'
'Shen, Ying-Zhong'
'Hu, Zheng'
'Guo, Zi-Jian'
'Zheng, He-Gen'

_publ_section_title
;
 Unprecedented NaI--CuII--LnIII heterometallic coordination polymers
 based on 3,5-pyrazoledicarboxylate with both infinite cationic and
 anionic chains
;
_journal_issue 41
_journal_name_full 'Dalton Transactions'
_journal_page_first 5588
_journal_page_last 5592
_journal_paper_doi 10.1039/b808180h
_journal_year 2008
_chemical_formula_moiety '2(C10 H12 Cu N4 O13 Pr), 2(H8 Na O4), 3(H2 O)'
_chemical_formula_sum 'C20 H46 Cu2 N8 Na2 O37 Pr2'
_chemical_formula_weight 1445.53
_chemical_name_systematic
;
?
;
_space_group_IT_number 15
_symmetry_cell_setting monoclinic
_symmetry_space_group_name_Hall '-C 2yc'
_symmetry_space_group_name_H-M 'C 1 2/c 1'
_atom_sites_solution_hydrogens geom
_atom_sites_solution_primary direct
_atom_sites_solution_secondary difmap
_audit_creation_method SHELXL-97
_cell_angle_alpha 90.00
_cell_angle_beta 92.430(10)
_cell_angle_gamma 90.00
_cell_formula_units_Z 4
_cell_length_a 24.485(5)
_cell_length_b 13.390(3)
_cell_length_c 13.691(3)
_cell_measurement_temperature 293(2)
_cell_volume 4484.6(17)
_computing_cell_refinement 'SAINT (Bruker, 2000)'
_computing_data_collection 'SMART (Bruker, 2000)'
_computing_data_reduction 'SAINT (Bruker, 2000)'
_computing_molecular_graphics SHELXTL
_computing_publication_material SHELXTL
_computing_structure_refinement 'SHELXL-97 (Sheldrick, 2008)'
_computing_structure_solution 'SHELXS-97 (Sheldrick, 2008)'
_diffrn_ambient_temperature 293(2)
_diffrn_measured_fraction_theta_full 0.995
_diffrn_measured_fraction_theta_max 0.995
_diffrn_measurement_device_type 'Bruker SMART APEX CCD area-detector'
_diffrn_measurement_method 'phi and omega scans'
_diffrn_radiation_monochromator graphite
_diffrn_radiation_source 'fine-focus sealed tube'
_diffrn_radiation_type MoK\a
_diffrn_radiation_wavelength 0.71073
_diffrn_reflns_av_R_equivalents 0.0517
_diffrn_reflns_av_sigmaI/netI 0.0767
_diffrn_reflns_limit_h_max 26
_diffrn_reflns_limit_h_min -30
_diffrn_reflns_limit_k_max 16
_diffrn_reflns_limit_k_min -14
_diffrn_reflns_limit_l_max 16
_diffrn_reflns_limit_l_min -16
_diffrn_reflns_number 11917
_diffrn_reflns_theta_full 26.00
_diffrn_reflns_theta_max 26.00
_diffrn_reflns_theta_min 1.73
_exptl_absorpt_coefficient_mu 3.212
_exptl_absorpt_correction_T_max 0.61
_exptl_absorpt_correction_T_min 0.40
_exptl_absorpt_correction_type multi-scan
_exptl_absorpt_process_details 'SADABS(Bruker, 2000)'
_exptl_crystal_colour purple
_exptl_crystal_density_diffrn 2.141
_exptl_crystal_density_method 'not measured'
_exptl_crystal_description block
_exptl_crystal_F_000 2864
_exptl_crystal_size_max 0.4
_exptl_crystal_size_mid 0.2
_exptl_crystal_size_min 0.15
_refine_diff_density_max 0.775
_refine_diff_density_min -0.634
_refine_diff_density_rms 0.124
_refine_ls_extinction_method none
_refine_ls_goodness_of_fit_ref 0.936
_refine_ls_hydrogen_treatment geom
_refine_ls_matrix_type full
_refine_ls_number_parameters 325
_refine_ls_number_reflns 4387
_refine_ls_number_restraints 0
_refine_ls_restrained_S_all 0.936
_refine_ls_R_factor_all 0.0578
_refine_ls_R_factor_gt 0.0400
_refine_ls_shift/su_max 0.000
_refine_ls_shift/su_mean 0.000
_refine_ls_structure_factor_coef Fsqd
_refine_ls_weighting_details 'calc w=1/[\s^2^(Fo^2^)+(0.0172P)^2^+0.0000P] where P=(Fo^2^+2Fc^2^)/3'
_refine_ls_weighting_scheme calc
_refine_ls_wR_factor_gt 0.0684
_refine_ls_wR_factor_ref 0.0725
_reflns_number_gt 3437
_reflns_number_total 4387
_reflns_threshold_expression >2sigma(I)
_cod_data_source_file b808180h.txt
_cod_data_source_block 51103am
_cod_depositor_comments
;
The following automatic conversions were performed:
'_symmetry_cell_setting' value 'Monoclinic' changed to 'monoclinic'
according to '/home/saulius/struct/CIF-dictionaries/cif_core.dic'
dictionary named 'cif_core.dic' version 2.4.1 from 2010-06-29.

Automatic conversion script
Id: cif_fix_enum 1527 2010-12-29 10:47:43Z saulius 
;
_cod_original_sg_symbol_H-M 'C 2/c'
_cod_database_code 7004510

loop_
_symmetry_equiv_pos_as_xyz
'x, y, z'
'-x, y, -z+1/2'
'x+1/2, y+1/2, z'
'-x+1/2, y+1/2, -z+1/2'
'-x, -y, -z'
'x, -y, z-1/2'
'-x+1/2, -y+1/2, -z'
'x+1/2, -y+1/2, z-1/2'

loop_
_atom_site_label
_atom_site_type_symbol
_atom_site_fract_x
_atom_site_fract_y
_atom_site_fract_z
_atom_site_U_iso_or_equiv
_atom_site_adp_type
_atom_site_occupancy
_atom_site_symmetry_multiplicity
_atom_site_calc_flag
_atom_site_refinement_flags
_atom_site_disorder_assembly
_atom_site_disorder_group
Na1 Na 0.50662(9) 0.52079(18) 0.12427(17) 0.0439(6) Uani 1 1 d . . .
Cu1 Cu 0.21419(3) 0.13013(5) 0.06956(5) 0.02541(17) Uani 1 1 d . . .
Pr1 Pr 0.394994(12) 0.05609(2) 0.10665(2) 0.02132(9) Uani 1 1 d . . .
C1 C 0.1838(2) 0.0938(4) -0.1257(4) 0.0259(13) Uani 1 1 d . . .
C2 C 0.2440(2) 0.0871(4) -0.1178(4) 0.0205(12) Uani 1 1 d . . .
C3 C 0.2845(2) 0.0637(4) -0.1799(4) 0.0222(12) Uani 1 1 d . . .
H3A H 0.2806 0.0457 -0.2477 0.027 Uiso 1 1 d R . .
C4 C 0.3320(2) 0.0713(3) -0.1223(4) 0.0193(12) Uani 1 1 d . . .
C5 C 0.3896(2) 0.0540(4) -0.1458(4) 0.0242(12) Uani 1 1 d . . .
N1 N 0.26676(16) 0.1075(3) -0.0287(3) 0.0232(10) Uani 1 1 d . . .
N2 N 0.32086(16) 0.0965(3) -0.0298(3) 0.0212(10) Uani 1 1 d . . .
O1 O 0.16156(13) 0.1198(3) -0.0452(3) 0.0256(9) Uani 1 1 d . . .
O2 O 0.15877(15) 0.0760(3) -0.2031(3) 0.0365(10) Uani 1 1 d . . .
O3 O 0.42304(14) 0.0507(3) -0.0724(3) 0.0281(9) Uani 1 1 d . . .
O4 O 0.40210(13) 0.0446(3) -0.2328(3) 0.0282(9) Uani 1 1 d . . .
C6 C 0.1817(2) 0.2035(4) 0.2470(4) 0.0248(13) Uani 1 1 d . . .
C7 C 0.2418(2) 0.1928(4) 0.2565(4) 0.0224(12) Uani 1 1 d . . .
C8 C 0.2827(2) 0.2130(4) 0.3273(4) 0.0259(13) Uani 1 1 d . . .
H8A H 0.2788 0.2399 0.3916 0.031 Uiso 1 1 d R . .
C9 C 0.3301(2) 0.1853(4) 0.2832(4) 0.0222(12) Uani 1 1 d . . .
C10 C 0.3889(2) 0.1898(4) 0.3140(4) 0.0253(13) Uani 1 1 d . . .
N3 N 0.26506(17) 0.1560(3) 0.1774(3) 0.0229(10) Uani 1 1 d . . .
N4 N 0.31912(16) 0.1505(3) 0.1918(3) 0.0229(10) Uani 1 1 d . . .
O5 O 0.16079(14) 0.1763(3) 0.1632(3) 0.0286(9) Uani 1 1 d . . .
O6 O 0.15469(15) 0.2363(3) 0.3137(3) 0.0336(10) Uani 1 1 d . . .
O7 O 0.42234(14) 0.1597(3) 0.2536(3) 0.0289(9) Uani 1 1 d . . .
O8 O 0.40299(14) 0.2233(3) 0.3974(3) 0.0327(10) Uani 1 1 d . . .
O9 O 0.20780(14) -0.0384(2) 0.1120(3) 0.0327(10) Uani 1 1 d . . .
H9A H 0.1890 -0.0551 0.1694 0.039 Uiso 1 1 d R . .
H9B H 0.1951 -0.0732 0.0547 0.039 Uiso 1 1 d R . .
O10 O 0.32204(15) -0.0780(3) 0.0898(3) 0.0344(10) Uani 1 1 d . . .
H10A H 0.3306 -0.1346 0.1307 0.041 Uiso 1 1 d R . .
H10B H 0.2835 -0.0666 0.0930 0.041 Uiso 1 1 d R . .
O11 O 0.43495(16) -0.1134(3) 0.0667(3) 0.0417(11) Uani 1 1 d . . .
H11B H 0.4731 -0.1239 0.0824 0.050 Uiso 1 1 d R . .
H11A H 0.4077 -0.1566 0.0923 0.050 Uiso 1 1 d R . .
O12 O 0.49402(13) 0.0681(3) 0.1255(3) 0.0323(10) Uani 1 1 d . . .
H12A H 0.5198 0.0217 0.1005 0.039 Uiso 1 1 d R . .
H12B H 0.5162 0.1113 0.1668 0.039 Uiso 1 1 d R . .
O13 O 0.41605(14) 0.2320(2) 0.0545(3) 0.0310(9) Uani 1 1 d . . .
H13B H 0.3888 0.2726 0.0249 0.037 Uiso 1 1 d R . .
H13A H 0.4228 0.2759 0.1076 0.037 Uiso 1 1 d R . .
O14 O 0.56639(15) 0.4985(3) -0.0022(3) 0.0431(11) Uani 1 1 d . . .
H14A H 0.5907 0.4429 -0.0086 0.052 Uiso 1 1 d R . .
H14B H 0.5895 0.5497 -0.0271 0.052 Uiso 1 1 d R . .
O15 O 0.43355(15) 0.5405(3) 0.2341(3) 0.0499(12) Uani 1 1 d . . .
H15B H 0.4127 0.5965 0.2554 0.060 Uiso 1 1 d R . .
H15A H 0.4058 0.4898 0.2325 0.060 Uiso 1 1 d R . .
O16 O 0.50186(15) 0.3395(3) 0.1484(3) 0.0412(11) Uani 1 1 d . A .
H16B H 0.5247 0.3235 0.0974 0.049 Uiso 1 1 d R . .
H16A H 0.5281 0.3225 0.1977 0.049 Uiso 1 1 d R . .
O17 O 0.5489(4) 0.7008(5) 0.1234(5) 0.051(2) Uani 0.676(10) 1 d P A 1
H17B H 0.5325 0.7349 0.1746 0.062 Uiso 0.676(10) 1 d PR A 1
H17A H 0.5324 0.7239 0.0639 0.062 Uiso 0.676(10) 1 d PR A 1
O17' O 0.5128(8) 0.6951(12) 0.1029(12) 0.051(2) Uani 0.324(10) 1 d P A 2
H17D H 0.4967 0.7275 0.1565 0.062 Uiso 0.324(10) 1 d PR A 2
H17C H 0.4850 0.7129 0.0554 0.062 Uiso 0.324(10) 1 d PR A 2
O18 O 0.35492(16) 0.3516(3) 0.5108(3) 0.0401(11) Uani 1 1 d . . .
H18A H 0.3659 0.2972 0.4704 0.048 Uiso 1 1 d R . .
H18B H 0.3476 0.3220 0.5727 0.048 Uiso 1 1 d R . .
O19 O 0.5000 0.1613(5) 0.7500 0.0616(19) Uani 1 2 d S . .
H19A H 0.5370 0.1375 0.7523 0.074 Uiso 0.50 1 d PR . .
H19B H 0.4730 0.1112 0.7617 0.074 Uiso 0.50 1 d PR . .

loop_
_atom_site_aniso_label
_atom_site_aniso_U_11
_atom_site_aniso_U_22
_atom_site_aniso_U_33
_atom_site_aniso_U_23
_atom_site_aniso_U_13
_atom_site_aniso_U_12
Na1 0.0368(15) 0.0512(16) 0.0435(16) 0.0034(13) -0.0008(12) 0.0009(12)
Cu1 0.0187(4) 0.0356(4) 0.0220(4) -0.0039(3) 0.0016(3) 0.0016(3)
Pr1 0.01870(16) 0.02614(17) 0.01913(17) -0.00116(15) 0.00080(11) 0.00205(14)
C1 0.025(3) 0.027(3) 0.026(3) 0.009(3) 0.001(3) 0.002(3)
C2 0.022(3) 0.022(3) 0.017(3) 0.001(2) -0.002(2) -0.003(2)
C3 0.023(3) 0.025(3) 0.019(3) -0.001(2) -0.002(2) -0.004(2)
C4 0.019(3) 0.021(3) 0.018(3) 0.003(2) 0.000(2) -0.004(2)
C5 0.028(3) 0.013(3) 0.031(3) 0.001(3) 0.002(3) 0.002(2)
N1 0.015(2) 0.034(3) 0.021(3) -0.001(2) -0.0009(19) 0.001(2)
N2 0.016(2) 0.029(3) 0.020(3) 0.001(2) 0.0043(19) 0.0005(19)
O1 0.017(2) 0.035(2) 0.024(2) 0.0007(18) -0.0007(16) 0.0033(17)
O2 0.024(2) 0.060(3) 0.026(2) -0.005(2) -0.0074(18) 0.0002(19)
O3 0.023(2) 0.039(2) 0.023(2) -0.0037(18) -0.0006(16) 0.0069(18)
O4 0.023(2) 0.038(2) 0.024(2) -0.0053(18) 0.0026(16) 0.0061(18)
C6 0.028(3) 0.023(3) 0.024(3) 0.006(3) 0.003(3) 0.002(2)
C7 0.021(3) 0.024(3) 0.023(3) -0.001(2) 0.003(2) 0.002(2)
C8 0.034(4) 0.024(3) 0.020(3) -0.003(2) -0.001(3) 0.002(3)
C9 0.023(3) 0.022(3) 0.021(3) -0.001(2) 0.003(2) -0.001(2)
C10 0.027(3) 0.019(3) 0.030(4) 0.002(3) -0.001(3) -0.004(2)
N3 0.020(3) 0.025(3) 0.024(3) -0.003(2) 0.002(2) 0.001(2)
N4 0.018(2) 0.029(3) 0.022(3) -0.003(2) 0.0012(19) -0.001(2)
O5 0.018(2) 0.041(2) 0.027(2) -0.0058(19) 0.0021(17) 0.0012(17)
O6 0.032(2) 0.041(2) 0.028(2) 0.0000(19) 0.0121(18) 0.0092(19)
O7 0.021(2) 0.036(2) 0.029(2) -0.0071(19) 0.0027(17) 0.0020(18)
O8 0.030(2) 0.044(2) 0.024(2) -0.0126(19) -0.0037(18) 0.0008(19)
O9 0.036(2) 0.035(2) 0.027(2) 0.0041(18) 0.0004(18) -0.0078(18)
O10 0.034(2) 0.035(2) 0.033(2) 0.0074(19) -0.0030(19) -0.0033(18)
O11 0.039(3) 0.040(2) 0.046(3) -0.003(2) -0.004(2) 0.006(2)
O12 0.017(2) 0.044(2) 0.036(2) -0.014(2) -0.0031(17) 0.0057(18)
O13 0.031(2) 0.027(2) 0.035(2) 0.0022(18) -0.0035(18) 0.0081(17)
O14 0.033(2) 0.039(2) 0.057(3) 0.008(2) 0.007(2) -0.002(2)
O15 0.030(2) 0.058(3) 0.062(3) -0.013(2) 0.001(2) -0.002(2)
O16 0.038(3) 0.045(3) 0.040(3) 0.003(2) -0.005(2) 0.007(2)
O17 0.059(6) 0.053(4) 0.042(4) 0.008(3) 0.007(4) 0.003(5)
O17' 0.059(6) 0.053(4) 0.042(4) 0.008(3) 0.007(4) 0.003(5)
O18 0.058(3) 0.032(2) 0.030(2) -0.0028(19) 0.004(2) 0.010(2)
O19 0.043(4) 0.080(5) 0.063(5) 0.000 0.010(3) 0.000

loop_
_atom_type_symbol
_atom_type_description
_atom_type_scat_dispersion_real
_atom_type_scat_dispersion_imag
_atom_type_scat_source
C C 0.0033 0.0016 'International Tables Vol C Tables 4.2.6.8 and 6.1.1.4'
H H 0.0000 0.0000 'International Tables Vol C Tables 4.2.6.8 and 6.1.1.4'
N N 0.0061 0.0033 'International Tables Vol C Tables 4.2.6.8 and 6.1.1.4'
O O 0.0106 0.0060 'International Tables Vol C Tables 4.2.6.8 and 6.1.1.4'
Cu Cu 0.3201 1.2651 'International Tables Vol C Tables 4.2.6.8 and 6.1.1.4'
Pr Pr -0.2180 2.8214 'International Tables Vol C Tables 4.2.6.8 and 6.1.1.4'
Na Na 0.0362 0.0249 'International Tables Vol C Tables 4.2.6.8 and 6.1.1.4'

loop_
_geom_angle_atom_site_label_1
_geom_angle_atom_site_label_2
_geom_angle_atom_site_label_3
_geom_angle
_geom_angle_site_symmetry_1
_geom_angle_site_symmetry_3
_geom_angle_publ_flag
O14 Na1 O17' 89.3(4) . . ?
O14 Na1 O15 103.51(16) . 2_655 ?
O17' Na1 O15 87.2(5) . 2_655 ?
O14 Na1 O15 170.66(16) . . ?
O17' Na1 O15 91.3(4) . . ?
O15 Na1 O15 85.83(16) 2_655 . ?
O14 Na1 O14 86.66(15) . 5_665 ?
O17' Na1 O14 94.0(5) . 5_665 ?
O15 Na1 O14 169.78(18) 2_655 5_665 ?
O15 Na1 O14 84.00(15) . 5_665 ?
O14 Na1 O16 90.48(16) . . ?
O17' Na1 O16 178.9(5) . . ?
O15 Na1 O16 91.76(15) 2_655 . ?
O15 Na1 O16 89.05(16) . . ?
O14 Na1 O16 87.08(14) 5_665 . ?
O14 Na1 O17 81.6(2) . . ?
O17' Na1 O17 20.4(4) . . ?
O15 Na1 O17 71.0(2) 2_655 . ?
O15 Na1 O17 102.0(2) . . ?
O14 Na1 O17 112.1(2) 5_665 . ?
O16 Na1 O17 158.5(2) . . ?
O14 Na1 Na1 44.19(10) . 5_665 ?
O17' Na1 Na1 92.4(4) . 5_665 ?
O15 Na1 Na1 147.69(17) 2_655 5_665 ?
O15 Na1 Na1 126.47(14) . 5_665 ?
O14 Na1 Na1 42.47(11) 5_665 5_665 ?
O16 Na1 Na1 88.29(13) . 5_665 ?
O17 Na1 Na1 99.45(19) . 5_665 ?
O14 Na1 Na1 145.47(14) . 2_655 ?
O17' Na1 Na1 97.6(4) . 2_655 ?
O15 Na1 Na1 43.67(11) 2_655 2_655 ?
O15 Na1 Na1 43.55(11) . 2_655 ?
O14 Na1 Na1 126.17(15) 5_665 2_655 ?
O16 Na1 Na1 81.92(11) . 2_655 ?
O17 Na1 Na1 93.34(17) . 2_655 ?
Na1 Na1 Na1 165.78(12) 5_665 2_655 ?
N3 Cu1 N1 97.71(18) . . ?
N3 Cu1 O5 82.52(16) . . ?
N1 Cu1 O5 170.62(16) . . ?
N3 Cu1 O1 173.57(16) . . ?
N1 Cu1 O1 82.38(16) . . ?
O5 Cu1 O1 96.33(14) . . ?
N3 Cu1 O9 91.78(15) . . ?
N1 Cu1 O9 94.32(16) . . ?
O5 Cu1 O9 95.05(14) . . ?
O1 Cu1 O9 94.63(13) . . ?
O12 Pr1 O7 69.38(11) . . ?
O12 Pr1 O13 75.70(11) . . ?
O7 Pr1 O13 70.14(12) . . ?
O12 Pr1 O10 138.72(12) . . ?
O7 Pr1 O10 128.82(12) . . ?
O13 Pr1 O10 141.93(11) . . ?
O12 Pr1 O11 71.99(12) . . ?
O7 Pr1 O11 125.01(11) . . ?
O13 Pr1 O11 133.51(13) . . ?
O10 Pr1 O11 67.92(12) . . ?
O12 Pr1 N4 131.03(12) . . ?
O7 Pr1 N4 62.47(12) . . ?
O13 Pr1 N4 80.19(12) . . ?
O10 Pr1 N4 82.50(12) . . ?
O11 Pr1 N4 146.12(13) . . ?
O12 Pr1 O3 78.33(11) . . ?
O7 Pr1 O3 134.87(11) . . ?
O13 Pr1 O3 71.96(11) . . ?
O10 Pr1 O3 96.23(11) . . ?
O11 Pr1 O3 69.47(12) . . ?
N4 Pr1 O3 132.35(12) . . ?
O12 Pr1 O4 85.04(11) . 6_556 ?
O7 Pr1 O4 66.39(11) . 6_556 ?
O13 Pr1 O4 136.29(11) . 6_556 ?
O10 Pr1 O4 74.31(11) . 6_556 ?
O11 Pr1 O4 72.77(12) . 6_556 ?
N4 Pr1 O4 83.91(12) . 6_556 ?
O3 Pr1 O4 141.82(11) . 6_556 ?
O12 Pr1 N2 136.29(13) . . ?
O7 Pr1 N2 127.87(12) . . ?
O13 Pr1 N2 75.37(12) . . ?
O10 Pr1 N2 67.37(12) . . ?
O11 Pr1 N2 107.11(12) . . ?
N4 Pr1 N2 74.22(13) . . ?
O3 Pr1 N2 61.90(12) . . ?
O4 Pr1 N2 137.71(12) 6_556 . ?
O2 C1 O1 125.1(5) . . ?
O2 C1 C2 120.9(5) . . ?
O1 C1 C2 114.0(5) . . ?
N1 C2 C3 109.0(4) . . ?
N1 C2 C1 115.4(5) . . ?
C3 C2 C1 135.6(5) . . ?
C2 C3 C4 104.0(5) . . ?
C2 C3 H3A 127.8 . . ?
C4 C3 H3A 128.1 . . ?
N2 C4 C3 110.8(5) . . ?
N2 C4 C5 118.4(4) . . ?
C3 C4 C5 130.7(5) . . ?
O4 C5 O3 125.1(5) . . ?
O4 C5 C4 119.9(5) . . ?
O3 C5 C4 115.0(5) . . ?
N2 N1 C2 109.9(4) . . ?
N2 N1 Cu1 136.1(3) . . ?
C2 N1 Cu1 113.6(3) . . ?
N1 N2 C4 106.2(4) . . ?
N1 N2 Pr1 132.5(3) . . ?
C4 N2 Pr1 117.3(3) . . ?
C1 O1 Cu1 114.1(3) . . ?
C5 O3 Pr1 124.3(3) . . ?
C5 O4 Pr1 148.8(3) . 6 ?
O6 C6 O5 123.8(5) . . ?
O6 C6 C7 122.2(5) . . ?
O5 C6 C7 114.0(5) . . ?
N3 C7 C8 108.5(5) . . ?
N3 C7 C6 114.9(5) . . ?
C8 C7 C6 136.6(5) . . ?
C9 C8 C7 103.7(5) . . ?
C9 C8 H8A 128.2 . . ?
C7 C8 H8A 128.2 . . ?
N4 C9 C8 111.0(5) . . ?
N4 C9 C10 115.5(5) . . ?
C8 C9 C10 133.5(5) . . ?
O7 C10 O8 123.4(5) . . ?
O7 C10 C9 116.8(5) . . ?
O8 C10 C9 119.7(5) . . ?
N4 N3 C7 110.8(4) . . ?
N4 N3 Cu1 135.3(3) . . ?
C7 N3 Cu1 113.8(3) . . ?
N3 N4 C9 106.0(4) . . ?
N3 N4 Pr1 133.9(3) . . ?
C9 N4 Pr1 118.1(3) . . ?
C6 O5 Cu1 114.8(3) . . ?
C10 O7 Pr1 123.1(3) . . ?
Cu1 O9 H9A 118.1 . . ?
Cu1 O9 H9B 106.9 . . ?
H9A O9 H9B 114.3 . . ?
Pr1 O10 H10A 111.7 . . ?
Pr1 O10 H10B 125.0 . . ?
H10A O10 H10B 106.8 . . ?
Pr1 O11 H11B 117.6 . . ?
Pr1 O11 H11A 100.4 . . ?
H11B O11 H11A 121.0 . . ?
Pr1 O12 H12A 125.9 . . ?
Pr1 O12 H12B 129.7 . . ?
H12A O12 H12B 103.7 . . ?
Pr1 O13 H13B 120.9 . . ?
Pr1 O13 H13A 113.2 . . ?
H13B O13 H13A 93.9 . . ?
Na1 O14 Na1 93.34(15) . 5_665 ?
Na1 O14 H14A 125.3 . . ?
Na1 O14 H14A 107.4 5_665 . ?
Na1 O14 H14B 124.7 . . ?
Na1 O14 H14B 105.2 5_665 . ?
H14A O14 H14B 98.3 . . ?
Na1 O15 Na1 92.79(15) 2_655 . ?
Na1 O15 H15B 98.9 2_655 . ?
Na1 O15 H15B 134.2 . . ?
Na1 O15 H15A 110.5 2_655 . ?
Na1 O15 H15A 117.0 . . ?
H15B O15 H15A 100.0 . . ?
Na1 O16 H16B 95.3 . . ?
Na1 O16 H16A 107.5 . . ?
H16B O16 H16A 93.9 . . ?
Na1 O17 H17B 105.1 . . ?
Na1 O17 H17A 98.6 . . ?
H17B O17 H17A 107.5 . . ?
Na1 O17 H17D 82.5 . . ?
H17A O17 H17D 80.4 . . ?
Na1 O17' H17B 111.4 . . ?
Na1 O17' H17A 125.8 . . ?
H17B O17' H17A 95.6 . . ?
Na1 O17' H17D 109.0 . . ?
H17B O17' H17D 48.1 . . ?
H17A O17' H17D 123.6 . . ?
Na1 O17' H17C 106.6 . . ?
H17B O17' H17C 134.2 . . ?
H17A O17' H17C 81.8 . . ?
H17D O17' H17C 96.0 . . ?
H18A O18 H18B 105.1 . . ?
H19A O19 H19B 114.7 . . ?

loop_
_geom_bond_atom_site_label_1
_geom_bond_atom_site_label_2
_geom_bond_distance
_geom_bond_site_symmetry_2
_geom_bond_publ_flag
Na1 O14 2.333(5) . ?
Na1 O17' 2.357(16) . ?
Na1 O15 2.395(4) 2_655 ?
Na1 O15 2.400(5) . ?
Na1 O14 2.409(4) 5_665 ?
Na1 O16 2.453(4) . ?
Na1 O17 2.623(8) . ?
Na1 Na1 3.450(5) 5_665 ?
Na1 Na1 3.472(5) 2_655 ?
Cu1 N3 1.922(4) . ?
Cu1 N1 1.925(4) . ?
Cu1 O5 1.969(4) . ?
Cu1 O1 1.994(3) . ?
Cu1 O9 2.337(3) . ?
Pr1 O12 2.433(3) . ?
Pr1 O7 2.511(3) . ?
Pr1 O13 2.521(3) . ?
Pr1 O10 2.537(3) . ?
Pr1 O11 2.540(4) . ?
Pr1 N4 2.567(4) . ?
Pr1 O3 2.575(4) . ?
Pr1 O4 2.578(3) 6_556 ?
Pr1 N2 2.606(4) . ?
C1 O2 1.225(6) . ?
C1 O1 1.298(6) . ?
C1 C2 1.475(7) . ?
C2 N1 1.348(6) . ?
C2 C3 1.370(7) . ?
C3 C4 1.382(6) . ?
C3 H3A 0.9599 . ?
C4 N2 1.349(6) . ?
C4 C5 1.478(7) . ?
C5 O4 1.248(6) . ?
C5 O3 1.270(6) . ?
N1 N2 1.333(5) . ?
O4 Pr1 2.578(3) 6 ?
C6 O6 1.230(6) . ?
C6 O5 1.289(6) . ?
C6 C7 1.479(7) . ?
C7 N3 1.339(6) . ?
C7 C8 1.390(6) . ?
C8 C9 1.383(7) . ?
C8 H8A 0.9595 . ?
C9 N4 1.352(6) . ?
C9 C10 1.484(7) . ?
C10 O7 1.254(6) . ?
C10 O8 1.261(6) . ?
N3 N4 1.332(5) . ?
O9 H9A 0.9540 . ?
O9 H9B 0.9539 . ?
O10 H10A 0.9599 . ?
O10 H10B 0.9598 . ?
O11 H11B 0.9603 . ?
O11 H11A 0.9600 . ?
O12 H12A 0.9587 . ?
O12 H12B 0.9601 . ?
O13 H13B 0.9400 . ?
O13 H13A 0.9447 . ?
O14 Na1 2.409(4) 5_665 ?
O14 H14A 0.9600 . ?
O14 H14B 0.9598 . ?
O15 Na1 2.395(4) 2_655 ?
O15 H15B 0.9598 . ?
O15 H15A 0.9599 . ?
O16 H16B 0.9382 . ?
O16 H16A 0.9404 . ?
O17 H17B 0.9421 . ?
O17 H17A 0.9470 . ?
O17' H17A 0.8279 . ?
O17' H17D 0.9529 . ?
O17' H17C 0.9522 . ?
O18 H18A 0.9600 . ?
O18 H18B 0.9598 . ?
O19 H19A 0.9599 . ?
O19 H19B 0.9600 . ?

loop_
_geom_hbond_atom_site_label_D
_geom_hbond_atom_site_label_H
_geom_hbond_atom_site_label_A
_geom_hbond_distance_DH
_geom_hbond_distance_HA
_geom_hbond_distance_DA
_geom_hbond_angle_DHA
_geom_hbond_site_symmetry_A
O9 H9A O2 0.95 1.94 2.891(5) 171.3 6_556
O9 H9B O18 0.95 1.79 2.671(5) 151.3 4_545
O10 H10A O6 0.96 1.92 2.862(5) 167.5 4_545
O10 H10B O9 0.96 1.92 2.876(5) 174.4 .
O11 H11B O19 0.96 2.41 2.984(4) 117.8 5_656
O11 H11A O6 0.96 2.49 3.443(6) 170.2 4_545
O12 H12A O3 0.96 1.76 2.703(5) 167.7 5_655
O12 H12B O7 0.96 1.93 2.855(5) 160.3 2_655
O13 H13B O1 0.94 1.92 2.748(5) 145.0 7
O13 H13A O16 0.94 2.17 2.813(5) 124.6 .
O14 H14A O18 0.96 1.81 2.759(5) 170.4 2_655
O14 H14B O1 0.96 2.02 2.920(5) 154.7 3
O15 H15B O5 0.96 2.41 3.301(5) 154.9 4
O15 H15A O2 0.96 1.84 2.764(5) 160.9 7
O16 H16B O8 0.94 2.22 2.892(5) 127.9 2_655
O16 H16A O7 0.94 2.57 3.291(5) 133.8 2_655
O17 H17B O19 0.94 1.92 2.833(8) 161.9 5_666
O17 H17A O13 0.95 2.18 2.766(8) 119.2 5_665
O18 H18A O8 0.96 1.70 2.627(5) 162.1 .
O18 H18B O6 0.96 1.74 2.695(5) 170.9 7_556
O19 H19A O4 0.96 1.97 2.880(5) 157.6 2_655
O19 H19B O4 0.96 1.96 2.880(5) 160.6 1_556
